data_1556235
loop_
_publ_author_name
'Barbero, Asunci\'on'
'Diez-Varga, Alberto'
'Pulido, Francisco J.'

_publ_section_title
;
 Multicomponent prins cyclization from allylsilyl alcohols leading to
 dioxaspirodecanes.
;
_journal_issue 20
_journal_name_full 'Organic letters'
_journal_page_first 5234
_journal_page_last 5237
_journal_paper_doi 10.1021/ol402425u
_journal_volume 15
_journal_year 2013
_chemical_formula_sum 'C22 H28 O4'
_chemical_formula_weight 356.44
_space_group_IT_number 62
_space_group_name_Hall '-P 2ac 2n'
_space_group_name_H-M_alt 'P n m a'
_symmetry_cell_setting orthorhombic
_symmetry_space_group_name_H-M 'P n m a'
_atom_sites_solution_hydrogens geom
_atom_sites_solution_primary direct
_atom_sites_solution_secondary difmap
_audit_creation_method SHELXL-97
_cell_angle_alpha 90.00
_cell_angle_beta 90.00
_cell_angle_gamma 90.00
_cell_formula_units_Z 4
_cell_length_a 8.5127(6)
_cell_length_b 23.5267(13)
_cell_length_c 9.6294(5)
_cell_measurement_reflns_used 5696
_cell_measurement_temperature 293(2)
_cell_measurement_theta_max 72.0757
_cell_measurement_theta_min 3.7545
_cell_volume 1928.5(2)
_computing_cell_refinement
; 
'Sun May 12 22:51:17 2013' 
;
_computing_data_collection
; 
'Sun May 12 22:51:17 2013' 
;
_computing_data_reduction
; 
'Sun May 12 22:51:17 2013' 
;
_computing_structure_refinement 'SHELXL-97 (Sheldrick, 1997)'
_computing_structure_solution 'SHELXS-97 (Sheldrick, 1990)'
_diffrn_ambient_temperature 293(2)
_diffrn_detector_area_resol_mean 10.4757
_diffrn_measured_fraction_theta_full 0.983
_diffrn_measured_fraction_theta_max 0.984
_diffrn_measurement_device_type 'SuperNova, Dual, Cu at zero, Atlas'
_diffrn_measurement_method '\w scans'
_diffrn_radiation_monochromator graphite
_diffrn_radiation_source 'fine-focus sealed tube'
_diffrn_radiation_type CuK\a
_diffrn_radiation_wavelength 1.54184
_diffrn_reflns_av_R_equivalents 0.0254
_diffrn_reflns_av_sigmaI/netI 0.0136
_diffrn_reflns_limit_h_max 9
_diffrn_reflns_limit_h_min -10
_diffrn_reflns_limit_k_max 28
_diffrn_reflns_limit_k_min -28
_diffrn_reflns_limit_l_max 11
_diffrn_reflns_limit_l_min -11
_diffrn_reflns_number 16221
_diffrn_reflns_theta_full 72.22
_diffrn_reflns_theta_max 72.22
_diffrn_reflns_theta_min 3.76
_exptl_absorpt_coefficient_mu 0.666
_exptl_absorpt_correction_T_max 0.885
_exptl_absorpt_correction_T_min 0.831
_exptl_absorpt_correction_type analytical
_exptl_absorpt_process_details
;
CrysAlisPro, Oxford Diffraction Ltd.,
Version 1.171.34.44 (release 25-10-2010 CrysAlis171 .NET)
(compiled Oct 25 2010,18:11:34)
Analytical numeric absorption correction using a multifaceted crystal
			model based on expressions derived by R.C. Clark & J.S. Reid.
(Clark, R. C. & Reid, J. S. (1995). Acta Cryst. A51, 887-897)
;
_exptl_crystal_colour colorless
_exptl_crystal_density_diffrn 1.228
_exptl_crystal_density_method 'not measured'
_exptl_crystal_description prism
_exptl_crystal_F_000 768
_exptl_crystal_size_max 0.4037
_exptl_crystal_size_mid 0.3036
_exptl_crystal_size_min 0.2476
_refine_diff_density_max 0.272
_refine_diff_density_min -0.476
_refine_diff_density_rms 0.041
_refine_ls_extinction_coef 0.0028(8)
_refine_ls_extinction_expression Fc^*^=kFc[1+0.001xFc^2^\l^3^/sin(2\q)]^-1/4^
_refine_ls_extinction_method SHELXL
_refine_ls_goodness_of_fit_ref 1.070
_refine_ls_hydrogen_treatment mixed
_refine_ls_matrix_type full
_refine_ls_number_parameters 132
_refine_ls_number_reflns 1914
_refine_ls_number_restraints 0
_refine_ls_restrained_S_all 1.070
_refine_ls_R_factor_all 0.0721
_refine_ls_R_factor_gt 0.0562
_refine_ls_shift/su_max 0.003
_refine_ls_shift/su_mean 0.001
_refine_ls_structure_factor_coef Fsqd
_refine_ls_weighting_details 'calc w=1/[\s^2^(Fo^2^)+(0.1096P)^2^+0.4961P] where P=(Fo^2^+2Fc^2^)/3'
_refine_ls_weighting_scheme calc
_refine_ls_wR_factor_gt 0.1767
_refine_ls_wR_factor_ref 0.1965
_reflns_number_gt 1453
_reflns_number_total 1914
_reflns_threshold_expression >2sigma(I)
_cod_data_source_file ol402425u_si_002.cif
_cod_data_source_block Compound_2j_(aaanisa)
_cod_original_cell_volume 1928.53(19)
_cod_database_code 1556235

loop_
_symmetry_equiv_pos_as_xyz
'x, y, z'
'-x+1/2, -y, z+1/2'
'-x, y+1/2, -z'
'x+1/2, -y+1/2, -z+1/2'
'-x, -y, -z'
'x-1/2, y, -z-1/2'
'x, -y-1/2, z'
'-x-1/2, y-1/2, z-1/2'

loop_
_atom_site_label
_atom_site_type_symbol
_atom_site_fract_x
_atom_site_fract_y
_atom_site_fract_z
_atom_site_U_iso_or_equiv
_atom_site_adp_type
_atom_site_occupancy
_atom_site_symmetry_multiplicity
_atom_site_calc_flag
_atom_site_refinement_flags
_atom_site_disorder_group
O2 O 0.0628(2) 0.2500 0.04554(19) 0.0539(5) Uani 1 2 d S .
O3 O -0.2832(2) 0.47914(8) -0.0221(3) 0.1029(8) Uani 1 1 d . .
O1 O 0.5005(2) 0.2500 -0.14177(19) 0.0663(6) Uani 1 2 d S .
C2A C 0.4982(4) 0.2500 0.1020(3) 0.0628(8) Uani 0.50 2 d SP .
H2AC H 0.4562 0.2748 0.1733 0.075 Uiso 0.50 1 calc PR .
H2AD H 0.5078 0.2119 0.1398 0.075 Uiso 0.50 1 calc PR .
C2B C 0.4982(4) 0.2500 0.1020(3) 0.0628(8) Uani 0.50 2 d SP -1
H2AA H 0.4562 0.2748 0.1733 0.075 Uiso 0.50 1 calc PR -1
H2AB H 0.5078 0.2119 0.1398 0.075 Uiso 0.50 1 calc PR -1
C3 C 0.6536(5) 0.2711 0.0529(4) 0.1267(7) Uani 0.50 1 d PR -1
H3A H 0.7372 0.2500 0.0959 0.152 Uiso 1 2 d SR -1
H3B H 0.6490 0.3094 0.0833 0.152 Uiso 0.50 1 d PR -1
C4 C 0.6442(5) 0.2698(3) -0.0994(4) 0.083(2) Uani 0.50 1 d P -1
H4A H 0.6608 0.3077 -0.1359 0.099 Uiso 0.50 1 calc PR -1
H4B H 0.7263 0.2453 -0.1358 0.099 Uiso 0.50 1 calc PR -1
C1 C 0.3913(3) 0.2500 -0.0264(2) 0.0521(7) Uani 1 2 d S .
C11 C 0.2892(2) 0.30235(8) -0.03762(19) 0.0552(5) Uani 1 1 d . .
H11A H 0.2487 0.3053 -0.1315 0.066 Uiso 1 1 calc R .
H11B H 0.3526 0.3358 -0.0195 0.066 Uiso 1 1 calc R .
C12 C 0.1524(2) 0.30083(8) 0.06413(19) 0.0528(5) Uani 1 1 d . .
H12 H 0.1936 0.3017 0.1591 0.063 Uiso 1 1 calc R .
C21 C 0.0396(2) 0.34968(9) 0.0448(2) 0.0553(5) Uani 1 1 d . .
C22 C 0.0192(3) 0.39070(9) 0.1452(2) 0.0645(6) Uani 1 1 d . .
H22 H 0.0771 0.3886 0.2269 0.077 Uiso 1 1 calc R .
C23 C -0.0870(3) 0.43540(10) 0.1265(3) 0.0733(7) Uani 1 1 d . .
H23 H -0.0983 0.4631 0.1948 0.088 Uiso 1 1 calc R .
C24 C -0.1743(3) 0.43822(10) 0.0070(3) 0.0752(7) Uani 1 1 d . .
C25 C -0.1539(3) 0.39741(11) -0.0950(3) 0.0835(8) Uani 1 1 d . .
H25 H -0.2118 0.3994 -0.1768 0.100 Uiso 1 1 calc R .
C26 C -0.0482(3) 0.35390(10) -0.0756(2) 0.0719(7) Uani 1 1 d . .
H26 H -0.0355 0.3268 -0.1449 0.086 Uiso 1 1 calc R .
C27 C -0.3025(4) 0.52290(12) 0.0776(4) 0.1053(11) Uani 1 1 d . .
H27A H -0.3309 0.5065 0.1654 0.158 Uiso 1 1 calc R .
H27B H -0.3838 0.5484 0.0477 0.158 Uiso 1 1 calc R .
H27C H -0.2057 0.5435 0.0874 0.158 Uiso 1 1 calc R .

loop_
_atom_site_aniso_label
_atom_site_aniso_U_11
_atom_site_aniso_U_22
_atom_site_aniso_U_33
_atom_site_aniso_U_23
_atom_site_aniso_U_13
_atom_site_aniso_U_12
O2 0.0553(11) 0.0498(11) 0.0568(11) 0.000 0.0027(8) 0.000
O3 0.0926(14) 0.0726(12) 0.1435(19) -0.0167(11) -0.0213(12) 0.0309(10)
O1 0.0608(13) 0.0988(16) 0.0393(10) 0.000 0.0064(8) 0.000
C2A 0.0680(19) 0.077(2) 0.0433(14) 0.000 -0.0035(12) 0.000
C2B 0.0680(19) 0.077(2) 0.0433(14) 0.000 -0.0035(12) 0.000
C3 0.0381(5) 0.2960(4) 0.0458(19) -0.015(4) 0.0020(15) -0.012(4)
C4 0.058(2) 0.135(6) 0.056(2) -0.014(2) 0.0081(18) -0.017(2)
C1 0.0539(16) 0.0666(17) 0.0359(12) 0.000 0.0038(10) 0.000
C11 0.0597(12) 0.0551(12) 0.0507(10) 0.0042(8) 0.0011(8) -0.0030(9)
C12 0.0625(13) 0.0513(11) 0.0448(9) -0.0013(7) -0.0001(8) -0.0011(8)
C21 0.0601(12) 0.0512(11) 0.0547(10) -0.0010(8) 0.0011(9) -0.0013(9)
C22 0.0721(14) 0.0591(12) 0.0622(12) -0.0065(9) -0.0014(10) 0.0028(10)
C23 0.0809(17) 0.0555(13) 0.0836(16) -0.0150(11) 0.0062(13) 0.0030(11)
C24 0.0683(16) 0.0576(13) 0.0997(19) -0.0032(11) -0.0055(13) 0.0103(11)
C25 0.0919(19) 0.0720(16) 0.0867(17) -0.0108(12) -0.0263(14) 0.0195(13)
C26 0.0855(17) 0.0636(13) 0.0666(13) -0.0104(10) -0.0134(11) 0.0139(12)
C27 0.091(2) 0.0643(17) 0.161(3) -0.0117(17) 0.011(2) 0.0206(14)

loop_
_atom_type_symbol
_atom_type_description
_atom_type_scat_dispersion_real
_atom_type_scat_dispersion_imag
_atom_type_scat_source
C C 0.0181 0.0091 'International Tables Vol C Tables 4.2.6.8 and 6.1.1.4'
H H 0.0000 0.0000 'International Tables Vol C Tables 4.2.6.8 and 6.1.1.4'
O O 0.0492 0.0322 'International Tables Vol C Tables 4.2.6.8 and 6.1.1.4'

loop_
_exptl_crystal_face_index_h
_exptl_crystal_face_index_k
_exptl_crystal_face_index_l
_exptl_crystal_face_perp_dist
_exptl_oxdiff_crystal_face_indexfrac_h
_exptl_oxdiff_crystal_face_indexfrac_k
_exptl_oxdiff_crystal_face_indexfrac_l
_exptl_oxdiff_crystal_face_x
_exptl_oxdiff_crystal_face_y
_exptl_oxdiff_crystal_face_z
-1 8 5 0.0944 -1.0109 7.9938 4.9969 -0.2378 0.9278 0.1702
0 -8 -5 0.1328 0.0086 -7.9991 -4.9985 0.3145 -0.8465 -0.3133
5 8 -1 0.1665 5.0089 8.0272 -0.9921 0.0100 -0.2076 1.0395
-2 9 -5 0.1184 -2.0037 8.9914 -5.0029 1.0535 -0.0318 0.0860
3 -3 5 0.1267 3.0033 -2.9857 5.0041 -0.9235 0.1806 0.2989
4 -8 3 0.1130 4.0098 -7.9802 3.0065 -0.9364 -0.3083 0.2440
-2 -14 2 0.1539 -2.0003 -14.0120 1.9972 -0.5648 -0.1586 -0.8542
-5 -2 -2 0.1833 -5.0086 -2.0260 -2.0077 0.5507 0.1140 -0.7921
2 -14 0 0.1018 2.0109 -13.9902 0.0042 -0.6356 -0.6997 -0.2784
4 -9 -1 0.1522 4.0143 -8.9791 -0.9926 -0.4988 -0.7784 0.2111
2 14 -1 0.1842 1.9993 14.0117 -0.9974 0.4467 0.2665 0.8523
-1 -15 0 0.1257 -0.9955 -15.0062 -0.0007 -0.4399 -0.4941 -0.7478
3 -1 -5 0.1703 3.0124 -0.9828 -4.9940 0.3255 -0.8219 0.3980

loop_
_geom_angle_atom_site_label_1
_geom_angle_atom_site_label_2
_geom_angle_atom_site_label_3
_geom_angle
_geom_angle_site_symmetry_1
_geom_angle_site_symmetry_3
C12 O2 C12 113.5(2) . 7_565
C24 O3 C27 116.8(2) . .
C4 O1 C4 39.7(5) . 7_565
C4 O1 C1 110.2(2) . .
C4 O1 C1 110.2(2) 7_565 .
C3 C2A C3 38.90(14) . 7_565
C3 C2A C1 105.7(3) . .
C3 C2A C1 105.7(3) 7_565 .
C4 C3 C2A 105.2(3) . .
O1 C4 C3 110.6(3) . .
O1 C1 C11 108.32(13) . 7_565
O1 C1 C11 108.32(13) . .
C11 C1 C11 109.2(2) 7_565 .
O1 C1 C2A 103.7(2) . .
C11 C1 C2A 113.48(14) 7_565 .
C11 C1 C2A 113.48(14) . .
C1 C11 C12 112.02(16) . .
O2 C12 C21 106.39(16) . .
O2 C12 C11 110.32(15) . .
C21 C12 C11 112.93(15) . .
C22 C21 C26 118.0(2) . .
C22 C21 C12 121.84(18) . .
C26 C21 C12 120.12(18) . .
C21 C22 C23 121.2(2) . .
C24 C23 C22 119.6(2) . .
O3 C24 C23 125.1(2) . .
O3 C24 C25 115.4(2) . .
C23 C24 C25 119.6(2) . .
C26 C25 C24 120.1(2) . .
C25 C26 C21 121.4(2) . .

loop_
_geom_bond_atom_site_label_1
_geom_bond_atom_site_label_2
_geom_bond_distance
_geom_bond_site_symmetry_2
O2 C12 1.429(2) .
O2 C12 1.429(2) 7_565
O3 C24 1.366(3) .
O3 C27 1.418(4) .
O1 C4 1.371(5) .
O1 C4 1.371(5) 7_565
O1 C1 1.449(3) .
C2A C3 1.490(5) .
C2A C3 1.490(5) 7_565
C2A C1 1.535(4) .
C3 C4 1.469(6) .
C1 C11 1.511(3) 7_565
C1 C11 1.511(3) .
C11 C12 1.523(3) .
C12 C21 1.509(3) .
C21 C22 1.377(3) .
C21 C26 1.383(3) .
C22 C23 1.398(3) .
C23 C24 1.372(4) .
C24 C25 1.384(4) .
C25 C26 1.376(3) .
